data_7106174
loop_
_publ_author_name
'Emily Y. Tsui'
'Jacob S. Kanady'
'Michael W.Day'
'Theodor Agapie'

_publ_section_title
;
 Trinuclear first row transition metal complexes of a hexapyridyl,
 trialkoxy 1,3,5-triarylbenzene ligand
;
_journal_name_full Chem.Commun.
_journal_page_first 4189
_journal_paper_doi 10.1039/c0cc05608a
_journal_volume 47
_journal_year 2011
_chemical_formula_moiety 'C63 H48 Fe3 N6 O9'
_chemical_formula_sum 'C63 H48 Fe3 N6 O9'
_chemical_formula_weight 1200.62
_chemical_name_systematic
;

?

;
_space_group_IT_number 2
_symmetry_cell_setting triclinic
_symmetry_space_group_name_Hall '-P 1'
_symmetry_space_group_name_H-M 'P -1'
_atom_sites_solution_hydrogens geom
_atom_sites_solution_primary direct
_atom_sites_solution_secondary difmap
_audit_creation_method SHELXL-97
_cell_angle_alpha 72.453(2)
_cell_angle_beta 89.924(2)
_cell_angle_gamma 75.857(2)
_cell_formula_units_Z 2
_cell_length_a 10.6327(4)
_cell_length_b 18.9722(8)
_cell_length_c 19.6009(8)
_cell_measurement_reflns_used 9114
_cell_measurement_temperature 100(2)
_cell_measurement_theta_max 30.39
_cell_measurement_theta_min 2.19
_cell_volume 3644.5(3)
_computing_cell_refinement 'Bruker SAINT-Plus v7.66A'
_computing_data_collection 'Bruker APEX2 v2009.7-0'
_computing_data_reduction 'Bruker SAINT-Plus v7.66A'
_computing_molecular_graphics 'Bruker XP v5.1'
_computing_publication_material 'Bruker XCIF 2008'
_computing_structure_refinement 'SHELXL-97 (Sheldrick, 2008)'
_computing_structure_solution 'SHELXS-97 (Sheldrick, 2008)'
_diffrn_ambient_temperature 100(2)
_diffrn_measured_fraction_theta_full 0.990
_diffrn_measured_fraction_theta_max 0.990
_diffrn_measurement_device_type 'Bruker KAPPA APEX II'
_diffrn_measurement_method '\w scans; 20 settings'
_diffrn_radiation_monochromator graphite
_diffrn_radiation_source 'fine-focus sealed tube'
_diffrn_radiation_type MoK\a
_diffrn_radiation_wavelength 0.71073
_diffrn_reflns_av_R_equivalents 0.0538
_diffrn_reflns_av_sigmaI/netI 0.0417
_diffrn_reflns_limit_h_max 15
_diffrn_reflns_limit_h_min -15
_diffrn_reflns_limit_k_max 27
_diffrn_reflns_limit_k_min -27
_diffrn_reflns_limit_l_max 27
_diffrn_reflns_limit_l_min -27
_diffrn_reflns_number 173889
_diffrn_reflns_theta_full 30.60
_diffrn_reflns_theta_max 30.60
_diffrn_reflns_theta_min 1.98
_exptl_absorpt_coefficient_mu 0.638
_exptl_absorpt_correction_T_max 0.8618
_exptl_absorpt_correction_T_min 0.8567
_exptl_absorpt_correction_type none
_exptl_crystal_colour Orange
_exptl_crystal_density_diffrn 1.094
_exptl_crystal_density_method 'not measured'
_exptl_crystal_description Fragment
_exptl_crystal_F_000 1236
_exptl_crystal_size_max 0.25
_exptl_crystal_size_mid 0.25
_exptl_crystal_size_min 0.24
_platon_squeeze_details
;
;
_refine_diff_density_max 1.310
_refine_diff_density_min -0.768
_refine_diff_density_rms 0.093
_refine_ls_extinction_method none
_refine_ls_goodness_of_fit_ref 3.896
_refine_ls_hydrogen_treatment Riding
_refine_ls_matrix_type 'Full matrix'
_refine_ls_number_parameters 769
_refine_ls_number_reflns 22216
_refine_ls_number_restraints 0
_refine_ls_restrained_S_all 3.896
_refine_ls_R_factor_all 0.0745
_refine_ls_R_factor_gt 0.0576
_refine_ls_shift/su_max 0.002
_refine_ls_shift/su_mean 0.000
_refine_ls_structure_factor_coef Fsqd
_refine_ls_weighting_details w=1/s^2^(Fo^2^)
_refine_ls_weighting_scheme sigma
_refine_ls_wR_factor_gt 0.1052
_refine_ls_wR_factor_ref 0.1058
_reflns_number_gt 16272
_reflns_number_total 22216
_reflns_threshold_expression >2sigma(I)
_cod_data_source_file c0cc05608a.txt
_cod_data_source_block eyt46
_cod_depositor_comments
;
The following automatic conversions were performed:

'_symmetry_cell_setting' value 'Triclinic' changed to 'triclinic'
according to the built-in table from CIF Core dictionary named
'cif_core.dic' version 2.4.1 from
2010-06-29.

'_refine_ls_weighting_scheme' value 'Sigma' changed to
'sigma' according to the built-in table from CIF Core dictionary
named 'cif_core.dic' version 2.4.1 from 2010-06-29.

Automatic conversion script
Id: cif_fix_values 1646 2011-03-28 12:23:43Z adriana 

The following automatic conversions were performed:

'_atom_sites_solution_primary' value 'Direct methods' was changed to
'direct'.

'_atom_sites_solution_secondary' value 'Difference Fourier map' was
changed to 'difmap'.

'_atom_sites_solution_hydrogens' value 'Geometric positions' was
changed to 'geom'.

Automatic conversion script
Id: cif_fix_values 6452 2018-10-05 10:23:21Z andrius 
;
_cod_original_sg_symbol_H-M P-1
_cod_database_code 7106174

loop_
_symmetry_equiv_pos_as_xyz
'x, y, z'
'-x, -y, -z'

loop_
_atom_site_label
_atom_site_type_symbol
_atom_site_fract_x
_atom_site_fract_y
_atom_site_fract_z
_atom_site_U_iso_or_equiv
_atom_site_adp_type
_atom_site_occupancy
_atom_site_symmetry_multiplicity
_atom_site_calc_flag
_atom_site_refinement_flags
_atom_site_disorder_assembly
_atom_site_disorder_group
Fe1 Fe 0.30882(4) 0.68002(2) 0.09697(2) 0.02035(10) Uani 1 1 d . A .
Fe2 Fe 0.35694(4) 0.54127(3) 0.26280(2) 0.02230(11) Uani 1 1 d . . .
Fe3 Fe 0.27040(4) 0.72941(2) 0.24156(2) 0.02067(10) Uani 1 1 d . A .
O1 O 0.26013(16) 0.58180(11) 0.16631(10) 0.0199(4) Uani 1 1 d . A .
O2 O 0.22915(16) 0.63211(11) 0.29100(10) 0.0188(4) Uani 1 1 d . A .
O3 O 0.18051(16) 0.74679(10) 0.14243(9) 0.0173(4) Uani 1 1 d . . .
O4 O 0.46269(18) 0.64316(12) 0.04586(11) 0.0326(5) Uani 1 1 d . . .
O5 O 0.6418(2) 0.66800(14) -0.00263(14) 0.0483(7) Uani 1 1 d . . .
O8 O 0.42257(17) 0.78885(12) 0.20935(11) 0.0275(5) Uani 1 1 d . . .
O9 O 0.44609(17) 0.67929(12) 0.18679(11) 0.0294(5) Uani 1 1 d . . .
O6A O 0.5226(5) 0.5492(4) 0.3019(4) 0.0247(17) Uani 0.403(9) 1 d P A 3
O7A O 0.6096(9) 0.4295(4) 0.3740(3) 0.040(3) Uani 0.403(9) 1 d P A 3
O6B O 0.5154(4) 0.5055(4) 0.3331(3) 0.0356(16) Uani 0.597(9) 1 d P A 4
O7B O 0.7092(5) 0.4278(3) 0.3722(2) 0.0447(17) Uani 0.597(9) 1 d P A 4
N1 N 0.19593(19) 0.64277(14) 0.02988(12) 0.0207(5) Uani 1 1 d . . .
N2 N 0.4515(2) 0.45946(13) 0.20534(12) 0.0211(5) Uani 1 1 d . A .
N3 N 0.2608(2) 0.48766(14) 0.35255(12) 0.0220(5) Uani 1 1 d . A .
N4 N 0.3579(2) 0.69545(13) 0.35294(13) 0.0232(6) Uani 1 1 d . . .
N5 N 0.1278(2) 0.83700(14) 0.22212(13) 0.0247(6) Uani 1 1 d . . .
N6 N 0.3132(2) 0.80111(15) 0.03854(13) 0.0274(6) Uani 1 1 d . . .
C1 C -0.0310(2) 0.64212(16) 0.13503(15) 0.0198(6) Uani 1 1 d . . .
H1 H -0.0307 0.6313 0.0907 0.024 Uiso 1 1 calc R . .
C2 C -0.0014(2) 0.58109(15) 0.20003(15) 0.0157(6) Uani 1 1 d . . .
C3 C -0.0102(2) 0.59815(16) 0.26394(15) 0.0193(6) Uani 1 1 d . . .
H3 H 0.0042 0.5577 0.3080 0.023 Uiso 1 1 calc R . .
C4 C -0.0398(2) 0.67386(16) 0.26500(15) 0.0179(6) Uani 1 1 d . . .
C5 C -0.0682(2) 0.73199(16) 0.20105(15) 0.0201(6) Uani 1 1 d . . .
H5 H -0.0936 0.7835 0.2012 0.024 Uiso 1 1 calc R . .
C6 C -0.0601(2) 0.71627(16) 0.13485(15) 0.0180(6) Uani 1 1 d . . .
C7 C 0.0498(2) 0.50099(16) 0.20197(14) 0.0187(6) Uani 1 1 d . . .
C8 C -0.0185(3) 0.44741(18) 0.23972(15) 0.0270(7) Uani 1 1 d . . .
H8 H -0.0963 0.4651 0.2602 0.032 Uiso 1 1 calc R . .
C9 C 0.0246(3) 0.37025(17) 0.24756(16) 0.0260(7) Uani 1 1 d . . .
H9 H -0.0211 0.3352 0.2746 0.031 Uiso 1 1 calc R . .
C10 C 0.1341(3) 0.34498(18) 0.21575(16) 0.0268(7) Uani 1 1 d . . .
H10 H 0.1635 0.2922 0.2200 0.032 Uiso 1 1 calc R . .
C11 C 0.2023(3) 0.39569(16) 0.17750(15) 0.0226(7) Uani 1 1 d . . .
H11 H 0.2767 0.3772 0.1549 0.027 Uiso 1 1 calc R . .
C12 C 0.1642(2) 0.47398(16) 0.17129(15) 0.0184(6) Uani 1 1 d . A .
C13 C -0.0309(2) 0.69327(15) 0.33193(14) 0.0176(6) Uani 1 1 d . . .
C14 C -0.1387(2) 0.74339(16) 0.34864(16) 0.0236(7) Uani 1 1 d . . .
H14 H -0.2158 0.7617 0.3174 0.028 Uiso 1 1 calc R . .
C15 C -0.1370(3) 0.76683(17) 0.40825(17) 0.0295(8) Uani 1 1 d . . .
H15 H -0.2121 0.8008 0.4173 0.035 Uiso 1 1 calc R . .
C16 C -0.0288(3) 0.74186(17) 0.45444(16) 0.0286(7) Uani 1 1 d . . .
H16 H -0.0271 0.7593 0.4950 0.034 Uiso 1 1 calc R . .
C17 C 0.0815(3) 0.68953(17) 0.44149(16) 0.0244(7) Uani 1 1 d . . .
H17 H 0.1556 0.6702 0.4751 0.029 Uiso 1 1 calc R . .
C18 C 0.0840(2) 0.66580(16) 0.38071(16) 0.0230(7) Uani 1 1 d . A .
C19 C -0.0720(2) 0.77772(16) 0.06510(15) 0.0188(6) Uani 1 1 d . A .
C20 C -0.1621(2) 0.78048(17) 0.01149(15) 0.0229(7) Uani 1 1 d . . .
H20 H -0.2164 0.7461 0.0221 0.027 Uiso 1 1 calc R . .
C21 C -0.1734(3) 0.83288(18) -0.05723(16) 0.0280(7) Uani 1 1 d . . .
H21 H -0.2343 0.8338 -0.0931 0.034 Uiso 1 1 calc R . .
C22 C -0.0949(3) 0.88367(18) -0.07280(16) 0.0315(8) Uani 1 1 d . . .
H22 H -0.1039 0.9206 -0.1189 0.038 Uiso 1 1 calc R . .
C23 C -0.0040(3) 0.88016(17) -0.02099(16) 0.0248(7) Uani 1 1 d . A .
H23 H 0.0513 0.9139 -0.0330 0.030 Uiso 1 1 calc R . .
C24 C 0.0099(2) 0.82885(16) 0.04850(15) 0.0193(6) Uani 1 1 d . . .
C25 C 0.2532(2) 0.52727(16) 0.13231(15) 0.0173(6) Uani 1 1 d . . .
C26 C 0.1991(2) 0.56802(16) 0.05375(15) 0.0168(6) Uani 1 1 d . A .
C27 C 0.1505(2) 0.53307(17) 0.01141(15) 0.0210(6) Uani 1 1 d . . .
H27 H 0.1560 0.4799 0.0288 0.025 Uiso 1 1 calc R A .
C28 C 0.0933(2) 0.57624(17) -0.05697(15) 0.0236(7) Uani 1 1 d . A .
H28 H 0.0618 0.5523 -0.0870 0.028 Uiso 1 1 calc R . .
C29 C 0.0824(3) 0.65325(18) -0.08094(16) 0.0247(7) Uani 1 1 d . . .
H29 H 0.0382 0.6843 -0.1261 0.030 Uiso 1 1 calc R A .
C30 C 0.1389(2) 0.68489(17) -0.03630(15) 0.0220(7) Uani 1 1 d . A .
H30 H 0.1368 0.7377 -0.0532 0.026 Uiso 1 1 calc R . .
C31 C 0.3925(2) 0.47581(16) 0.13988(16) 0.0191(6) Uani 1 1 d . A .
C32 C 0.4501(3) 0.44470(17) 0.08828(16) 0.0255(7) Uani 1 1 d . . .
H32 H 0.4081 0.4583 0.0417 0.031 Uiso 1 1 calc R A .
C33 C 0.5727(3) 0.39248(18) 0.10750(17) 0.0299(8) Uani 1 1 d . A .
H33 H 0.6147 0.3696 0.0738 0.036 Uiso 1 1 calc R . .
C34 C 0.6311(3) 0.37467(18) 0.17351(17) 0.0322(8) Uani 1 1 d . . .
H34 H 0.7135 0.3387 0.1869 0.039 Uiso 1 1 calc R A .
C35 C 0.5692(3) 0.40977(18) 0.22201(17) 0.0296(7) Uani 1 1 d . A .
H35 H 0.6116 0.3982 0.2682 0.035 Uiso 1 1 calc R . .
C36 C 0.2126(2) 0.61489(16) 0.36480(15) 0.0208(6) Uani 1 1 d . . .
C37 C 0.2133(2) 0.53008(16) 0.39493(15) 0.0195(6) Uani 1 1 d . A .
C38 C 0.1627(2) 0.49831(17) 0.45913(16) 0.0235(7) Uani 1 1 d . . .
H38 H 0.1334 0.5284 0.4898 0.028 Uiso 1 1 calc R A .
C39 C 0.1550(3) 0.42384(17) 0.47847(17) 0.0262(7) Uani 1 1 d . A .
H39 H 0.1198 0.4020 0.5220 0.031 Uiso 1 1 calc R . .
C40 C 0.2005(3) 0.38060(18) 0.43235(17) 0.0281(7) Uani 1 1 d . . .
H40 H 0.1950 0.3292 0.4432 0.034 Uiso 1 1 calc R A .
C41 C 0.2535(3) 0.41533(18) 0.37064(17) 0.0290(7) Uani 1 1 d . A .
H41 H 0.2862 0.3862 0.3397 0.035 Uiso 1 1 calc R . .
C42 C 0.3270(2) 0.63445(17) 0.39777(16) 0.0230(7) Uani 1 1 d . A .
C43 C 0.3922(2) 0.59313(17) 0.46495(16) 0.0239(7) Uani 1 1 d . . .
H43 H 0.3699 0.5486 0.4940 0.029 Uiso 1 1 calc R A .
C44 C 0.4911(3) 0.61915(18) 0.48826(18) 0.0312(8) Uani 1 1 d . A .
H44 H 0.5348 0.5942 0.5347 0.037 Uiso 1 1 calc R . .
C45 C 0.5239(3) 0.68164(19) 0.44264(19) 0.0419(9) Uani 1 1 d . . .
H45 H 0.5929 0.6994 0.4564 0.050 Uiso 1 1 calc R A .
C46 C 0.4549(3) 0.71839(18) 0.37636(18) 0.0356(8) Uani 1 1 d . A .
H46 H 0.4775 0.7621 0.3458 0.043 Uiso 1 1 calc R . .
C47 C 0.1219(2) 0.82250(16) 0.10346(15) 0.0205(6) Uani 1 1 d . A .
C48 C 0.0704(2) 0.86760(16) 0.15522(16) 0.0203(6) Uani 1 1 d . A .
C49 C -0.0302(3) 0.93422(17) 0.13646(17) 0.0266(7) Uani 1 1 d . . .
H49 H -0.0707 0.9545 0.0890 0.032 Uiso 1 1 calc R A .
C50 C -0.0710(3) 0.97054(18) 0.18604(18) 0.0336(8) Uani 1 1 d . A .
H50 H -0.1383 1.0166 0.1734 0.040 Uiso 1 1 calc R . .
C51 C -0.0117(3) 0.93856(19) 0.25548(19) 0.0398(9) Uani 1 1 d . . .
H51 H -0.0382 0.9625 0.2912 0.048 Uiso 1 1 calc R A .
C52 C 0.0865(3) 0.87127(18) 0.27199(18) 0.0306(8) Uani 1 1 d . A .
H52 H 0.1256 0.8488 0.3197 0.037 Uiso 1 1 calc R . .
C53 C 0.2286(3) 0.85543(18) 0.06018(16) 0.0256(7) Uani 1 1 d . A .
C54 C 0.2410(3) 0.92869(17) 0.04561(16) 0.0287(7) Uani 1 1 d . . .
H54 H 0.1820 0.9650 0.0625 0.034 Uiso 1 1 calc R A .
C55 C 0.3423(3) 0.9484(2) 0.00541(18) 0.0415(9) Uani 1 1 d . A .
H55 H 0.3547 0.9983 -0.0048 0.050 Uiso 1 1 calc R . .
C56 C 0.4241(3) 0.8951(2) -0.01938(19) 0.0465(10) Uani 1 1 d . . .
H56 H 0.4913 0.9084 -0.0486 0.056 Uiso 1 1 calc R A .
C57 C 0.4083(3) 0.8235(2) -0.00194(17) 0.0347(8) Uani 1 1 d . A .
H57 H 0.4667 0.7870 -0.0189 0.042 Uiso 1 1 calc R . .
C58 C 0.5875(3) 0.6333(2) 0.04673(19) 0.0350(9) Uani 1 1 d . A .
C59 C 0.6648(3) 0.5723(2) 0.11210(19) 0.0407(9) Uani 1 1 d . . .
H59A H 0.6692 0.5216 0.1079 0.061 Uiso 1 1 calc R A .
H59B H 0.6223 0.5772 0.1554 0.061 Uiso 1 1 calc R . .
H59C H 0.7531 0.5788 0.1152 0.061 Uiso 1 1 calc R . .
C62 C 0.4873(3) 0.7365(2) 0.18627(16) 0.0284(7) Uani 1 1 d . A .
C63 C 0.6182(3) 0.7419(2) 0.15872(18) 0.0388(9) Uani 1 1 d . . .
H63A H 0.6871 0.7072 0.1950 0.058 Uiso 1 1 calc R A .
H63B H 0.6257 0.7945 0.1487 0.058 Uiso 1 1 calc R . .
H63C H 0.6267 0.7276 0.1146 0.058 Uiso 1 1 calc R . .
C60A C 0.618(3) 0.4962(14) 0.3441(16) 0.010(3) Uani 0.403(9) 1 d P A 3
C61A C 0.7281(11) 0.5245(9) 0.3624(7) 0.038(3) Uani 0.403(9) 1 d P A 3
H61A H 0.7311 0.5716 0.3247 0.058 Uiso 0.403(9) 1 calc PR A 3
H61B H 0.8099 0.4856 0.3664 0.058 Uiso 0.403(9) 1 calc PR A 3
H61C H 0.7158 0.5351 0.4083 0.058 Uiso 0.403(9) 1 calc PR A 3
C60B C 0.635(3) 0.4905(13) 0.3514(13) 0.041(6) Uani 0.597(9) 1 d P A 4
C61B C 0.6888(9) 0.5603(6) 0.3380(5) 0.051(2) Uani 0.597(9) 1 d P A 4
H61D H 0.6686 0.5917 0.2876 0.076 Uiso 0.597(9) 1 calc PR A 4
H61E H 0.7834 0.5439 0.3489 0.076 Uiso 0.597(9) 1 calc PR A 4
H61F H 0.6491 0.5903 0.3690 0.076 Uiso 0.597(9) 1 calc PR A 4

loop_
_atom_site_aniso_label
_atom_site_aniso_U_11
_atom_site_aniso_U_22
_atom_site_aniso_U_33
_atom_site_aniso_U_23
_atom_site_aniso_U_13
_atom_site_aniso_U_12
Fe1 0.0135(2) 0.0290(3) 0.0248(3) -0.0135(2) 0.00592(17) -0.01027(18)
Fe2 0.01138(19) 0.0327(3) 0.0242(3) -0.0146(2) -0.00103(17) -0.00092(18)
Fe3 0.01262(19) 0.0255(3) 0.0256(3) -0.0100(2) 0.00020(17) -0.00526(17)
O1 0.0114(9) 0.0280(12) 0.0249(12) -0.0135(9) 0.0022(8) -0.0069(8)
O2 0.0115(9) 0.0271(11) 0.0203(11) -0.0108(9) 0.0028(8) -0.0054(8)
O3 0.0126(9) 0.0190(11) 0.0201(11) -0.0050(9) 0.0005(8) -0.0049(8)
O4 0.0213(11) 0.0474(15) 0.0420(14) -0.0285(12) 0.0164(10) -0.0143(10)
O5 0.0364(13) 0.0637(18) 0.0682(18) -0.0373(15) 0.0322(13) -0.0345(13)
O8 0.0224(11) 0.0354(13) 0.0320(13) -0.0178(11) 0.0052(9) -0.0114(10)
O9 0.0114(9) 0.0437(14) 0.0435(14) -0.0271(12) 0.0014(9) -0.0091(9)
O6A 0.020(3) 0.026(4) 0.030(4) -0.008(3) -0.006(3) -0.009(3)
O7A 0.057(6) 0.027(4) 0.031(4) 0.002(3) -0.006(3) -0.014(4)
O6B 0.020(2) 0.061(5) 0.031(3) -0.025(3) -0.0027(19) -0.004(2)
O7B 0.036(3) 0.039(3) 0.042(3) -0.005(2) -0.007(2) 0.013(2)
N1 0.0115(11) 0.0331(15) 0.0221(14) -0.0128(12) 0.0031(10) -0.0090(10)
N2 0.0150(11) 0.0301(15) 0.0214(14) -0.0128(11) 0.0030(10) -0.0058(10)
N3 0.0164(11) 0.0267(14) 0.0208(14) -0.0107(11) -0.0083(10) 0.0024(10)
N4 0.0184(12) 0.0229(14) 0.0287(15) -0.0080(12) -0.0058(11) -0.0057(11)
N5 0.0199(12) 0.0301(15) 0.0308(16) -0.0148(13) 0.0056(11) -0.0120(11)
N6 0.0214(13) 0.0382(17) 0.0266(15) -0.0093(13) 0.0055(11) -0.0159(12)
C1 0.0084(12) 0.0294(18) 0.0253(17) -0.0118(14) -0.0002(11) -0.0072(12)
C2 0.0065(11) 0.0221(16) 0.0209(16) -0.0070(13) 0.0024(11) -0.0079(11)
C3 0.0065(12) 0.0282(17) 0.0213(16) -0.0035(13) 0.0008(11) -0.0066(11)
C4 0.0080(12) 0.0275(17) 0.0190(16) -0.0072(13) 0.0042(11) -0.0061(11)
C5 0.0078(12) 0.0232(16) 0.0289(18) -0.0080(14) 0.0024(11) -0.0036(11)
C6 0.0047(11) 0.0265(17) 0.0243(17) -0.0069(13) -0.0007(11) -0.0078(11)
C7 0.0156(13) 0.0266(17) 0.0157(15) -0.0061(13) -0.0012(11) -0.0096(12)
C8 0.0193(15) 0.040(2) 0.0243(18) -0.0091(15) 0.0016(13) -0.0123(14)
C9 0.0282(16) 0.0214(17) 0.0271(18) -0.0021(14) -0.0012(13) -0.0106(13)
C10 0.0245(16) 0.0261(18) 0.0293(18) -0.0064(14) 0.0001(13) -0.0083(14)
C11 0.0170(14) 0.0222(17) 0.0275(18) -0.0073(14) -0.0043(12) -0.0036(12)
C12 0.0134(13) 0.0237(16) 0.0193(16) -0.0072(13) -0.0022(11) -0.0062(12)
C13 0.0151(13) 0.0216(16) 0.0183(16) -0.0065(13) 0.0019(11) -0.0082(12)
C14 0.0138(13) 0.0254(17) 0.0296(18) -0.0078(14) 0.0005(12) -0.0023(12)
C15 0.0236(16) 0.0280(18) 0.035(2) -0.0127(15) 0.0136(14) 0.0009(13)
C16 0.0300(17) 0.0332(19) 0.0244(18) -0.0130(15) 0.0064(14) -0.0061(14)
C17 0.0219(15) 0.0314(18) 0.0248(18) -0.0156(15) 0.0012(13) -0.0069(13)
C18 0.0151(13) 0.0242(17) 0.0288(18) -0.0079(14) 0.0069(12) -0.0040(12)
C19 0.0117(12) 0.0257(17) 0.0184(16) -0.0063(13) 0.0033(11) -0.0046(12)
C20 0.0160(14) 0.0286(17) 0.0246(17) -0.0074(14) 0.0028(12) -0.0078(12)
C21 0.0218(15) 0.036(2) 0.0258(18) -0.0084(15) -0.0051(13) -0.0088(14)
C22 0.0296(17) 0.038(2) 0.0214(18) 0.0008(15) 0.0033(14) -0.0103(15)
C23 0.0215(15) 0.0294(18) 0.0276(18) -0.0096(15) 0.0027(13) -0.0131(13)
C24 0.0134(13) 0.0223(16) 0.0223(17) -0.0090(13) -0.0006(11) -0.0021(12)
C25 0.0161(13) 0.0203(16) 0.0202(16) -0.0116(13) 0.0020(11) -0.0067(11)
C26 0.0108(12) 0.0193(16) 0.0234(16) -0.0093(13) 0.0036(11) -0.0060(11)
C27 0.0156(13) 0.0280(17) 0.0215(17) -0.0094(14) 0.0022(12) -0.0071(12)
C28 0.0185(14) 0.038(2) 0.0216(17) -0.0162(15) 0.0032(12) -0.0109(13)
C29 0.0181(14) 0.036(2) 0.0208(17) -0.0097(14) 0.0010(12) -0.0078(13)
C30 0.0181(14) 0.0233(17) 0.0232(17) -0.0055(14) 0.0040(12) -0.0050(12)
C31 0.0123(13) 0.0242(16) 0.0277(17) -0.0171(14) 0.0037(12) -0.0061(12)
C32 0.0198(15) 0.0316(18) 0.0268(18) -0.0121(15) 0.0005(13) -0.0057(13)
C33 0.0166(14) 0.038(2) 0.036(2) -0.0158(16) 0.0061(14) -0.0021(13)
C34 0.0209(15) 0.038(2) 0.034(2) -0.0168(16) 0.0024(14) 0.0052(14)
C35 0.0212(15) 0.039(2) 0.0253(18) -0.0124(15) -0.0022(13) 0.0012(14)
C36 0.0162(13) 0.0290(17) 0.0206(17) -0.0135(14) -0.0022(12) -0.0044(12)
C37 0.0112(13) 0.0239(16) 0.0216(16) -0.0067(13) -0.0049(11) -0.0017(12)
C38 0.0138(13) 0.0281(18) 0.0310(18) -0.0160(15) 0.0014(12) -0.0014(12)
C39 0.0166(14) 0.0290(18) 0.0301(19) -0.0064(15) -0.0024(13) -0.0044(13)
C40 0.0249(16) 0.0252(18) 0.035(2) -0.0108(15) -0.0072(14) -0.0051(13)
C41 0.0287(16) 0.0276(19) 0.0302(19) -0.0144(15) -0.0095(14) 0.0006(14)
C42 0.0157(14) 0.0287(18) 0.0318(19) -0.0184(15) 0.0025(13) -0.0074(13)
C43 0.0176(14) 0.0200(16) 0.0337(19) -0.0104(14) -0.0034(13) -0.0012(12)
C44 0.0285(17) 0.0257(18) 0.036(2) -0.0090(16) -0.0137(15) -0.0003(14)
C45 0.0310(18) 0.034(2) 0.059(3) -0.0084(19) -0.0219(17) -0.0119(16)
C46 0.0361(19) 0.0228(18) 0.046(2) -0.0046(16) -0.0097(16) -0.0123(15)
C47 0.0167(14) 0.0228(17) 0.0245(17) -0.0081(13) -0.0002(12) -0.0087(12)
C48 0.0158(13) 0.0223(16) 0.0253(17) -0.0074(13) 0.0042(12) -0.0094(12)
C49 0.0244(15) 0.0242(17) 0.0292(19) -0.0043(14) 0.0009(13) -0.0075(13)
C50 0.0342(18) 0.0218(18) 0.041(2) -0.0095(16) 0.0035(16) -0.0002(14)
C51 0.045(2) 0.039(2) 0.042(2) -0.0261(18) 0.0083(17) -0.0062(17)
C52 0.0270(16) 0.037(2) 0.034(2) -0.0201(16) -0.0005(14) -0.0074(15)
C53 0.0164(14) 0.0320(19) 0.0276(18) -0.0038(15) 0.0005(13) -0.0117(13)
C54 0.0233(15) 0.0250(18) 0.037(2) -0.0032(15) 0.0024(14) -0.0126(14)
C55 0.0357(19) 0.031(2) 0.052(2) 0.0042(18) -0.0018(17) -0.0200(17)
C56 0.0327(19) 0.053(3) 0.049(2) -0.002(2) 0.0192(17) -0.0207(18)
C57 0.0243(16) 0.048(2) 0.033(2) -0.0082(17) 0.0126(14) -0.0174(16)
C58 0.0245(16) 0.049(2) 0.054(2) -0.041(2) 0.0160(16) -0.0193(16)
C59 0.0233(16) 0.048(2) 0.061(3) -0.031(2) 0.0047(17) -0.0098(16)
C62 0.0153(14) 0.046(2) 0.0265(18) -0.0146(16) 0.0022(13) -0.0077(14)
C63 0.0191(16) 0.058(2) 0.051(2) -0.030(2) 0.0060(15) -0.0160(16)
C60A 0.020(8) 0.010(6) 0.002(6) 0.000(4) -0.004(5) -0.010(6)
C61A 0.017(5) 0.080(11) 0.024(6) -0.026(7) 0.004(4) -0.010(5)
C60B 0.033(8) 0.064(10) 0.022(9) -0.018(7) 0.005(7) -0.002(6)
C61B 0.039(6) 0.074(8) 0.054(6) -0.024(5) 0.005(4) -0.035(5)

loop_
_atom_type_symbol
_atom_type_description
_atom_type_scat_dispersion_real
_atom_type_scat_dispersion_imag
_atom_type_scat_source
C C 0.0033 0.0016 'International Tables Vol C Tables 4.2.6.8 and 6.1.1.4'
H H 0.0000 0.0000 'International Tables Vol C Tables 4.2.6.8 and 6.1.1.4'
N N 0.0061 0.0033 'International Tables Vol C Tables 4.2.6.8 and 6.1.1.4'
O O 0.0106 0.0060 'International Tables Vol C Tables 4.2.6.8 and 6.1.1.4'
Fe Fe 0.3463 0.8444 'International Tables Vol C Tables 4.2.6.8 and 6.1.1.4'

loop_
_geom_angle_atom_site_label_1
_geom_angle_atom_site_label_2
_geom_angle_atom_site_label_3
_geom_angle
_geom_angle_site_symmetry_1
_geom_angle_site_symmetry_3
_geom_angle_publ_flag
Fe3 Fe1 Fe2 60.062(13) . . yes
Fe3 Fe2 Fe1 56.753(12) . . yes
Fe1 Fe3 Fe2 63.185(13) . . yes
O4 Fe1 O3 160.94(8) . . yes
O4 Fe1 O1 107.46(8) . . yes
O3 Fe1 O1 89.56(7) . . yes
O4 Fe1 N1 86.56(8) . . yes
O3 Fe1 N1 106.75(8) . . yes
O1 Fe1 N1 74.39(8) . . yes
O4 Fe1 N6 89.08(9) . . yes
O3 Fe1 N6 73.96(8) . . yes
O1 Fe1 N6 163.43(8) . . yes
N1 Fe1 N6 108.27(9) . . yes
O4 Fe1 O9 89.82(8) . . yes
O3 Fe1 O9 81.49(7) . . yes
O1 Fe1 O9 89.92(7) . . yes
N1 Fe1 O9 161.96(9) . . yes
N6 Fe1 O9 89.32(8) . . yes
O4 Fe1 Fe3 134.95(6) . . yes
O3 Fe1 Fe3 38.05(5) . . yes
O1 Fe1 Fe3 80.19(5) . . yes
N1 Fe1 Fe3 136.71(6) . . yes
N6 Fe1 Fe3 87.57(6) . . yes
O9 Fe1 Fe3 45.24(5) . . yes
O4 Fe1 Fe2 103.35(7) . . yes
O3 Fe1 Fe2 86.48(5) . . yes
O1 Fe1 Fe2 31.79(5) . . yes
N1 Fe1 Fe2 105.57(7) . . yes
N6 Fe1 Fe2 144.53(6) . . yes
O9 Fe1 Fe2 58.16(6) . . yes
O6A Fe2 O1 134.6(3) . . yes
O6A Fe2 O6B 25.68(16) . . yes
O1 Fe2 O6B 155.91(16) . . yes
O6A Fe2 O2 98.11(18) . . yes
O1 Fe2 O2 88.14(7) . . yes
O6B Fe2 O2 105.61(14) . . yes
O6A Fe2 N3 106.9(2) . . yes
O1 Fe2 N3 118.00(8) . . yes
O6B Fe2 N3 85.21(18) . . yes
O2 Fe2 N3 74.06(8) . . yes
O6A Fe2 N2 94.78(18) . . yes
O1 Fe2 N2 75.62(8) . . yes
O6B Fe2 N2 90.33(14) . . yes
O2 Fe2 N2 163.64(8) . . yes
N3 Fe2 N2 111.68(9) . . yes
O6A Fe2 Fe3 82.2(2) . . yes
O1 Fe2 Fe3 78.96(5) . . yes
O6B Fe2 Fe3 101.54(18) . . yes
O2 Fe2 Fe3 33.37(5) . . yes
N3 Fe2 Fe3 106.68(7) . . yes
N2 Fe2 Fe3 140.62(6) . . yes
O6A Fe2 Fe1 102.1(3) . . yes
O1 Fe2 Fe1 34.25(5) . . yes
O6B Fe2 Fe1 127.1(2) . . yes
O2 Fe2 Fe1 81.41(5) . . yes
N3 Fe2 Fe1 144.15(6) . . yes
N2 Fe2 Fe1 86.09(6) . . yes
O2 Fe3 O3 97.07(7) . . yes
O2 Fe3 N5 121.39(8) . . yes
O3 Fe3 N5 76.54(8) . . yes
O2 Fe3 O8 146.57(7) . . yes
O3 Fe3 O8 100.34(7) . . yes
N5 Fe3 O8 90.48(8) . . yes
O2 Fe3 N4 74.77(8) . . yes
O3 Fe3 N4 171.83(8) . . yes
N5 Fe3 N4 107.59(9) . . yes
O8 Fe3 N4 86.80(8) . . yes
O2 Fe3 O9 96.64(8) . . yes
O3 Fe3 O9 80.22(7) . . yes
N5 Fe3 O9 137.19(9) . . yes
O8 Fe3 O9 59.03(7) . . yes
N4 Fe3 O9 100.38(8) . . yes
O2 Fe3 Fe1 89.76(5) . . yes
O3 Fe3 Fe1 37.15(5) . . yes
N5 Fe3 Fe1 111.31(7) . . yes
O8 Fe3 Fe1 87.21(5) . . yes
N4 Fe3 Fe1 140.65(6) . . yes
O9 Fe3 Fe1 44.83(5) . . yes
O2 Fe3 Fe2 36.69(5) . . yes
O3 Fe3 Fe2 88.58(5) . . yes
N5 Fe3 Fe2 152.30(6) . . yes
O8 Fe3 Fe2 115.40(6) . . yes
N4 Fe3 Fe2 84.74(6) . . yes
O9 Fe3 Fe2 60.00(6) . . yes
C25 O1 Fe2 115.93(16) . . ?
C25 O1 Fe1 113.16(16) . . ?
Fe2 O1 Fe1 113.97(8) . . ?
C36 O2 Fe3 118.01(16) . . ?
C36 O2 Fe2 113.72(16) . . ?
Fe3 O2 Fe2 109.94(8) . . ?
C47 O3 Fe1 120.10(16) . . ?
C47 O3 Fe3 115.85(16) . . ?
Fe1 O3 Fe3 104.80(8) . . ?
C58 O4 Fe1 141.6(2) . . ?
C62 O8 Fe3 92.32(18) . . ?
C62 O9 Fe1 123.0(2) . . ?
C62 O9 Fe3 86.88(16) . . ?
Fe1 O9 Fe3 89.93(6) . . ?
C60A O6A Fe2 130.4(10) . . ?
C60B O6B Fe2 155.2(12) . . ?
C26 N1 C30 118.8(2) . . ?
C26 N1 Fe1 114.83(18) . . ?
C30 N1 Fe1 125.7(2) . . ?
C35 N2 C31 118.7(2) . . ?
C35 N2 Fe2 127.3(2) . . ?
C31 N2 Fe2 112.40(17) . . ?
C41 N3 C37 119.3(3) . . ?
C41 N3 Fe2 124.7(2) . . ?
C37 N3 Fe2 115.86(19) . . ?
C42 N4 C46 116.8(3) . . ?
C42 N4 Fe3 114.18(18) . . ?
C46 N4 Fe3 127.6(2) . . ?
C48 N5 C52 119.2(3) . . ?
C48 N5 Fe3 115.00(19) . . ?
C52 N5 Fe3 125.6(2) . . ?
C57 N6 C53 117.0(3) . . ?
C57 N6 Fe1 126.3(2) . . ?
C53 N6 Fe1 114.80(18) . . ?
C6 C1 C2 121.0(3) . . ?
C3 C2 C1 118.5(3) . . ?
C3 C2 C7 119.0(2) . . ?
C1 C2 C7 122.3(3) . . ?
C2 C3 C4 121.3(3) . . ?
C5 C4 C3 118.9(3) . . ?
C5 C4 C13 118.7(3) . . ?
C3 C4 C13 122.2(2) . . ?
C4 C5 C6 120.9(3) . . ?
C1 C6 C5 119.1(3) . . ?
C1 C6 C19 118.6(3) . . ?
C5 C6 C19 122.0(3) . . ?
C12 C7 C8 118.3(3) . . ?
C12 C7 C2 124.2(2) . . ?
C8 C7 C2 117.4(2) . . ?
C9 C8 C7 122.0(3) . . ?
C10 C9 C8 119.1(3) . . ?
C9 C10 C11 120.5(3) . . ?
C10 C11 C12 121.7(3) . . ?
C11 C12 C7 118.3(2) . . ?
C11 C12 C25 118.9(2) . . ?
C7 C12 C25 122.8(2) . . ?
C14 C13 C18 117.4(2) . . ?
C14 C13 C4 118.8(2) . . ?
C18 C13 C4 123.7(2) . . ?
C15 C14 C13 122.7(3) . . ?
C16 C15 C14 120.6(3) . . ?
C15 C16 C17 119.3(3) . . ?
C18 C17 C16 121.6(3) . . ?
C17 C18 C13 118.4(2) . . ?
C17 C18 C36 119.6(2) . . ?
C13 C18 C36 121.9(2) . . ?
C20 C19 C24 119.1(3) . . ?
C20 C19 C6 117.2(2) . . ?
C24 C19 C6 123.5(2) . . ?
C21 C20 C19 121.1(3) . . ?
C22 C21 C20 119.6(3) . . ?
C23 C22 C21 119.7(3) . . ?
C22 C23 C24 122.5(3) . . ?
C23 C24 C19 118.0(3) . . ?
C23 C24 C47 120.5(2) . . ?
C19 C24 C47 121.2(2) . . ?
O1 C25 C26 109.6(2) . . ?
O1 C25 C31 105.9(2) . . ?
C26 C25 C31 113.2(2) . . ?
O1 C25 C12 111.9(2) . . ?
C26 C25 C12 109.3(2) . . ?
C31 C25 C12 106.9(2) . . ?
N1 C26 C27 121.5(3) . . ?
N1 C26 C25 114.7(2) . . ?
C27 C26 C25 123.7(3) . . ?
C26 C27 C28 119.5(3) . . ?
C29 C28 C27 120.0(3) . . ?
C28 C29 C30 117.6(3) . . ?
N1 C30 C29 122.3(3) . . ?
N2 C31 C32 122.5(3) . . ?
N2 C31 C25 111.9(2) . . ?
C32 C31 C25 125.5(3) . . ?
C31 C32 C33 117.5(3) . . ?
C34 C33 C32 120.3(3) . . ?
C33 C34 C35 119.1(3) . . ?
N2 C35 C34 121.9(3) . . ?
O2 C36 C37 108.6(2) . . ?
O2 C36 C42 105.6(2) . . ?
C37 C36 C42 113.0(2) . . ?
O2 C36 C18 112.3(2) . . ?
C37 C36 C18 110.1(2) . . ?
C42 C36 C18 107.2(2) . . ?
N3 C37 C38 120.8(3) . . ?
N3 C37 C36 115.0(2) . . ?
C38 C37 C36 124.2(3) . . ?
C39 C38 C37 120.4(3) . . ?
C38 C39 C40 118.4(3) . . ?
C41 C40 C39 117.9(3) . . ?
N3 C41 C40 123.1(3) . . ?
N4 C42 C43 123.8(2) . . ?
N4 C42 C36 111.5(2) . . ?
C43 C42 C36 124.7(3) . . ?
C42 C43 C44 118.1(3) . . ?
C45 C44 C43 118.6(3) . . ?
C44 C45 C46 119.2(3) . . ?
N4 C46 C45 123.5(3) . . ?
O3 C47 C48 109.6(2) . . ?
O3 C47 C53 106.9(2) . . ?
C48 C47 C53 110.1(2) . . ?
O3 C47 C24 111.8(2) . . ?
C48 C47 C24 110.6(2) . . ?
C53 C47 C24 107.8(2) . . ?
N5 C48 C49 121.2(3) . . ?
N5 C48 C47 114.9(2) . . ?
C49 C48 C47 123.9(3) . . ?
C50 C49 C48 120.2(3) . . ?
C49 C50 C51 118.5(3) . . ?
C52 C51 C50 119.2(3) . . ?
N5 C52 C51 121.7(3) . . ?
N6 C53 C54 122.7(3) . . ?
N6 C53 C47 111.3(2) . . ?
C54 C53 C47 126.0(3) . . ?
C53 C54 C55 118.1(3) . . ?
C56 C55 C54 119.5(3) . . ?
C57 C56 C55 119.4(3) . . ?
C56 C57 N6 123.2(3) . . ?
O5 C58 O4 123.3(3) . . ?
O5 C58 C59 121.2(3) . . ?
O4 C58 C59 115.4(3) . . ?
O9 C62 O8 121.7(3) . . ?
O9 C62 C63 119.2(3) . . ?
O8 C62 C63 119.1(3) . . ?
O7A C60A O6A 122(2) . . ?
O7A C60A C61A 122(3) . . ?
O6A C60A C61A 114.8(15) . . ?
O7B C60B O6B 126(2) . . ?
O7B C60B C61B 119(2) . . ?
O6B C60B C61B 114.4(18) . . ?

loop_
_geom_bond_atom_site_label_1
_geom_bond_atom_site_label_2
_geom_bond_distance
_geom_bond_site_symmetry_2
_geom_bond_publ_flag
Fe1 Fe2 3.4560(6) . yes
Fe1 Fe3 3.2385(6) . yes
Fe2 Fe3 3.3557(6) . yes
Fe1 O4 2.0071(19) . yes
Fe1 O3 2.0230(18) . yes
Fe1 O1 2.1283(19) . yes
Fe1 N1 2.156(2) . yes
Fe1 N6 2.249(2) . yes
Fe1 O9 2.2830(19) . yes
Fe2 O6A 1.979(6) . yes
Fe2 O1 1.9923(18) . yes
Fe2 O6B 2.021(4) . yes
Fe2 O2 2.1330(18) . yes
Fe2 N3 2.144(2) . yes
Fe2 N2 2.231(2) . yes
Fe3 O2 1.9634(19) . yes
Fe3 O3 2.0645(18) . yes
Fe3 N5 2.152(2) . yes
Fe3 O8 2.1789(18) . yes
Fe3 N4 2.216(2) . yes
Fe3 O9 2.2997(19) . yes
O1 C25 1.405(3) . ?
O2 C36 1.405(3) . ?
O3 C47 1.392(3) . ?
O4 C58 1.293(3) . ?
O5 C58 1.227(4) . ?
O8 C62 1.265(3) . ?
O9 C62 1.264(3) . ?
O6A C60A 1.31(3) . ?
O7A C60A 1.25(2) . ?
O6B C60B 1.26(3) . ?
O7B C60B 1.20(3) . ?
N1 C26 1.344(3) . ?
N1 C30 1.353(3) . ?
N2 C35 1.342(3) . ?
N2 C31 1.343(3) . ?
N3 C41 1.332(4) . ?
N3 C37 1.340(3) . ?
N4 C42 1.338(4) . ?
N4 C46 1.344(3) . ?
N5 C48 1.341(3) . ?
N5 C52 1.347(4) . ?
N6 C57 1.356(3) . ?
N6 C53 1.364(4) . ?
C1 C6 1.364(4) . ?
C1 C2 1.413(4) . ?
C2 C3 1.383(4) . ?
C2 C7 1.472(4) . ?
C3 C4 1.400(4) . ?
C4 C5 1.372(4) . ?
C4 C13 1.475(4) . ?
C5 C6 1.414(4) . ?
C6 C19 1.487(4) . ?
C7 C12 1.409(4) . ?
C7 C8 1.419(4) . ?
C8 C9 1.383(4) . ?
C9 C10 1.371(4) . ?
C10 C11 1.385(4) . ?
C11 C12 1.408(4) . ?
C12 C25 1.581(4) . ?
C13 C14 1.407(4) . ?
C13 C18 1.439(4) . ?
C14 C15 1.371(4) . ?
C15 C16 1.359(4) . ?
C16 C17 1.417(4) . ?
C17 C18 1.393(4) . ?
C18 C36 1.560(4) . ?
C19 C20 1.404(4) . ?
C19 C24 1.424(4) . ?
C20 C21 1.397(4) . ?
C21 C22 1.390(4) . ?
C22 C23 1.379(4) . ?
C23 C24 1.398(4) . ?
C24 C47 1.565(4) . ?
C25 C26 1.538(4) . ?
C25 C31 1.542(3) . ?
C26 C27 1.377(4) . ?
C27 C28 1.391(4) . ?
C28 C29 1.368(4) . ?
C29 C30 1.407(4) . ?
C31 C32 1.389(4) . ?
C32 C33 1.403(4) . ?
C33 C34 1.345(4) . ?
C34 C35 1.395(4) . ?
C36 C37 1.536(4) . ?
C36 C42 1.550(4) . ?
C37 C38 1.391(4) . ?
C38 C39 1.371(4) . ?
C39 C40 1.406(4) . ?
C40 C41 1.383(4) . ?
C42 C43 1.394(4) . ?
C43 C44 1.396(4) . ?
C44 C45 1.374(4) . ?
C45 C46 1.385(4) . ?
C47 C48 1.534(4) . ?
C47 C53 1.556(4) . ?
C48 C49 1.392(4) . ?
C49 C50 1.365(4) . ?
C50 C51 1.391(4) . ?
C51 C52 1.388(4) . ?
C53 C54 1.371(4) . ?
C54 C55 1.392(4) . ?
C55 C56 1.371(5) . ?
C56 C57 1.350(4) . ?
C58 C59 1.516(5) . ?
C62 C63 1.507(4) . ?
C60A C61A 1.49(3) . ?
C60B C61B 1.52(2) . ?

loop_
_platon_squeeze_void_nr
_platon_squeeze_void_average_x
_platon_squeeze_void_average_y
_platon_squeeze_void_average_z
_platon_squeeze_void_volume
_platon_squeeze_void_count_electrons
_platon_squeeze_void_content
1 -0.019 0.000 0.500 1229 685 ' '
